data_1503561
loop_
_publ_author_name
'Mahanta, Sanjeev P.'
'Kumar, B. Sathish'
'Baskaran, Sambath'
'Sivasankar, Chinnappan'
'Panda, Pradeepta K.'

_publ_section_title
;
 Colorimetric sensing of fluoride ion by new expanded calix[4]pyrrole
 through anion-\p interaction.
;
_journal_issue 2
_journal_name_full 'Organic letters'
_journal_page_first 548
_journal_page_last 551
_journal_paper_doi 10.1021/ol203165x
_journal_volume 14
_journal_year 2012
_chemical_formula_moiety 'C13 H14 N2 O2'
_chemical_formula_sum 'C13 H14 N2 O2'
_chemical_formula_weight 230.26
_chemical_name_systematic
; 
 ? 
;
_space_group_IT_number 29
_symmetry_cell_setting orthorhombic
_symmetry_space_group_name_Hall 'P 2c -2ac'
_symmetry_space_group_name_H-M 'P c a 21'
_atom_sites_solution_hydrogens geom
_atom_sites_solution_primary direct
_atom_sites_solution_secondary difmap
_audit_creation_method SHELXL-97
_cell_angle_alpha 90.00
_cell_angle_beta 90.00
_cell_angle_gamma 90.00
_cell_formula_units_Z 8
_cell_length_a 16.7103(15)
_cell_length_b 11.6052(10)
_cell_length_c 12.5938(11)
_cell_measurement_reflns_used 4552
_cell_measurement_temperature 298(2)
_cell_measurement_theta_max 25.48
_cell_measurement_theta_min 2.68
_cell_volume 2442.3(4)
_computing_cell_refinement 'Bruker SMART'
_computing_data_collection 'Bruker SMART'
_computing_data_reduction 'Bruker SAINT'
_computing_molecular_graphics 'Bruker SHELXTL'
_computing_publication_material 'Bruker SHELXTL'
_computing_structure_refinement 'SHELXL-97 (Sheldrick, 1997)'
_computing_structure_solution 'SHELXS-97 (Sheldrick, 1990)'
_diffrn_ambient_temperature 298(2)
_diffrn_measured_fraction_theta_full 0.997
_diffrn_measured_fraction_theta_max 0.997
_diffrn_measurement_device_type 'CCD area detector'
_diffrn_measurement_method 'phi and omega scans'
_diffrn_radiation_monochromator graphite
_diffrn_radiation_source 'fine-focus sealed tube'
_diffrn_radiation_type MoK\a
_diffrn_radiation_wavelength 0.71073
_diffrn_reflns_av_R_equivalents 0.0263
_diffrn_reflns_av_sigmaI/netI 0.0354
_diffrn_reflns_limit_h_max 20
_diffrn_reflns_limit_h_min -20
_diffrn_reflns_limit_k_max 14
_diffrn_reflns_limit_k_min -7
_diffrn_reflns_limit_l_max 13
_diffrn_reflns_limit_l_min -15
_diffrn_reflns_number 10363
_diffrn_reflns_theta_full 26.09
_diffrn_reflns_theta_max 26.09
_diffrn_reflns_theta_min 2.14
_exptl_absorpt_coefficient_mu 0.086
_exptl_absorpt_correction_T_max 0.9923
_exptl_absorpt_correction_T_min 0.9864
_exptl_absorpt_process_details 'Bruker AXS SADABS program'
_exptl_crystal_colour colorless
_exptl_crystal_density_diffrn 1.252
_exptl_crystal_density_method 'not measured'
_exptl_crystal_description block
_exptl_crystal_F_000 976
_exptl_crystal_size_max 0.16
_exptl_crystal_size_mid 0.12
_exptl_crystal_size_min 0.09
_refine_diff_density_max 0.114
_refine_diff_density_min -0.140
_refine_diff_density_rms 0.033
_refine_ls_abs_structure_details 'Flack H D (1983), Acta Cryst. A39, 876-881'
_refine_ls_abs_structure_Flack -0.8(10)
_refine_ls_extinction_method none
_refine_ls_goodness_of_fit_ref 1.007
_refine_ls_hydrogen_treatment mixed
_refine_ls_matrix_type full
_refine_ls_number_parameters 343
_refine_ls_number_reflns 4389
_refine_ls_number_restraints 1
_refine_ls_restrained_S_all 1.006
_refine_ls_R_factor_all 0.0602
_refine_ls_R_factor_gt 0.0445
_refine_ls_shift/su_max 0.000
_refine_ls_shift/su_mean 0.000
_refine_ls_structure_factor_coef Fsqd
_refine_ls_weighting_details 'calc w=1/[\s^2^(Fo^2^)+(0.0509P)^2^+0.0000P] where P=(Fo^2^+2Fc^2^)/3'
_refine_ls_weighting_scheme calc
_refine_ls_wR_factor_gt 0.0918
_refine_ls_wR_factor_ref 0.0982
_reflns_number_gt 3430
_reflns_number_total 4389
_reflns_threshold_expression >2sigma(I)
_cod_data_source_file ol203165x_si_001.cif
_cod_data_source_block 5
_cod_depositor_comments
;
The following automatic conversions were performed:

'_symmetry_cell_setting' value 'Orthorhombic' changed to
'orthorhombic' according to
/home/saulius/struct/CIF-dictionaries/cif_core.dic dictionary named
'cif_core.dic' version 2.4.1 from 2010-06-29.

Automatic conversion script
Id: cif_fix_values 1715 2011-07-08 13:25:40Z adriana 
;
_cod_original_sg_symbol_H-M 'Pca2(1) '
_cod_database_code 1503561

loop_
_symmetry_equiv_pos_as_xyz
'x, y, z'
'-x, -y, z+1/2'
'x+1/2, -y, z'
'-x+1/2, y, z+1/2'

loop_
_atom_site_label
_atom_site_type_symbol
_atom_site_fract_x
_atom_site_fract_y
_atom_site_fract_z
_atom_site_U_iso_or_equiv
_atom_site_adp_type
_atom_site_occupancy
_atom_site_symmetry_multiplicity
_atom_site_calc_flag
_atom_site_refinement_flags
N3 N 0.11683(10) 0.36435(15) 0.72538(16) 0.0476(4) Uani 1 1 d .
C17 C 0.17057(12) 0.31281(18) 0.79008(17) 0.0493(5) Uani 1 1 d .
N2 N 0.90523(11) 0.26188(17) 0.81582(16) 0.0518(4) Uani 1 1 d .
O2 O 1.09608(11) 0.30639(16) 0.49699(15) 0.0725(5) Uani 1 1 d .
O1 O 1.03431(11) 0.16466(14) 0.94374(13) 0.0685(4) Uani 1 1 d .
O4 O -0.00804(10) 0.51417(15) 0.64501(15) 0.0691(5) Uani 1 1 d .
N4 N 0.08369(11) 0.09809(14) 0.73541(17) 0.0497(4) Uani 1 1 d .
C6 C 0.85314(13) 0.33765(19) 0.77239(18) 0.0542(5) Uani 1 1 d .
C9 C 0.93814(14) 0.30764(19) 0.90711(18) 0.0540(6) Uani 1 1 d .
N1 N 0.93294(12) 0.29212(18) 0.57033(15) 0.0523(5) Uani 1 1 d .
C22 C 0.04700(13) 0.02258(18) 0.6674(2) 0.0565(6) Uani 1 1 d .
C14 C 0.08975(13) 0.46471(18) 0.77085(18) 0.0527(5) Uani 1 1 d .
O3 O -0.07859(11) 0.01953(16) 0.75136(19) 0.0891(7) Uani 1 1 d .
C11 C 1.04641(17) 0.2437(2) 0.4551(2) 0.0653(6) Uani 1 1 d .
C24 C 0.02895(15) 0.5344(2) 0.7255(2) 0.0640(6) Uani 1 1 d .
C10 C 1.00034(15) 0.2551(2) 0.9659(2) 0.0593(6) Uani 1 1 d .
C18 C 0.21330(12) 0.20255(18) 0.75952(18) 0.0530(5) Uani 1 1 d .
C5 C 0.80576(13) 0.3121(2) 0.6732(2) 0.0617(6) Uani 1 1 d .
C19 C 0.15830(12) 0.12308(17) 0.70001(17) 0.0482(5) Uani 1 1 d .
C16 C 0.17806(15) 0.3812(2) 0.87942(19) 0.0637(6) Uani 1 1 d .
H16 H 0.2109 0.3666 0.9375 0.076 Uiso 1 1 calc R
C4 C 0.85744(14) 0.25672(19) 0.5895(2) 0.0591(6) Uani 1 1 d .
C1 C 0.96571(15) 0.2312(2) 0.48758(19) 0.0604(6) Uani 1 1 d .
C20 C 0.16930(15) 0.0619(2) 0.60750(19) 0.0615(6) Uani 1 1 d .
H20 H 0.2153 0.0621 0.5659 0.074 Uiso 1 1 calc R
C8 C 0.90477(15) 0.4146(2) 0.9209(2) 0.0656(6) Uani 1 1 d .
H8 H 0.9153 0.4651 0.9765 0.079 Uiso 1 1 calc R
C25 C 0.24322(17) 0.1416(2) 0.8606(2) 0.0767(8) Uani 1 1 d .
H25A H 0.1986 0.1246 0.9059 0.115 Uiso 1 1 calc R
H25B H 0.2800 0.1909 0.8974 0.115 Uiso 1 1 calc R
H25C H 0.2697 0.0712 0.8414 0.115 Uiso 1 1 calc R
C21 C 0.10011(16) -0.0002(2) 0.5868(2) 0.0673(7) Uani 1 1 d .
H21 H 0.0913 -0.0484 0.5290 0.081 Uiso 1 1 calc R
C2 C 0.90779(18) 0.1557(3) 0.4537(2) 0.0863(9) Uani 1 1 d .
H2 H 0.9126 0.1035 0.3980 0.104 Uiso 1 1 calc R
C7 C 0.85252(15) 0.4339(2) 0.8371(2) 0.0650(7) Uani 1 1 d .
H7 H 0.8223 0.5002 0.8263 0.078 Uiso 1 1 calc R
C15 C 0.12835(16) 0.4748(2) 0.8671(2) 0.0674(6) Uani 1 1 d .
H15 H 0.1219 0.5347 0.9155 0.081 Uiso 1 1 calc R
C23 C -0.03391(16) -0.0134(2) 0.6806(3) 0.0720(7) Uani 1 1 d .
C12 C 0.77291(16) 0.4263(2) 0.6279(2) 0.0824(8) Uani 1 1 d .
H12A H 0.8167 0.4770 0.6117 0.124 Uiso 1 1 calc R
H12B H 0.7386 0.4620 0.6794 0.124 Uiso 1 1 calc R
H12C H 0.7430 0.4109 0.5643 0.124 Uiso 1 1 calc R
C3 C 0.84066(18) 0.1710(3) 0.5173(2) 0.0848(8) Uani 1 1 d .
H3 H 0.7928 0.1305 0.5120 0.102 Uiso 1 1 calc R
C26 C 0.28562(14) 0.2328(2) 0.6888(3) 0.0773(8) Uani 1 1 d .
H26A H 0.3127 0.1634 0.6682 0.116 Uiso 1 1 calc R
H26B H 0.3218 0.2814 0.7276 0.116 Uiso 1 1 calc R
H26C H 0.2674 0.2726 0.6265 0.116 Uiso 1 1 calc R
C13 C 0.73583(18) 0.2313(3) 0.7018(3) 0.0973(10) Uani 1 1 d .
H13A H 0.7023 0.2206 0.6406 0.146 Uiso 1 1 calc R
H13B H 0.7050 0.2647 0.7582 0.146 Uiso 1 1 calc R
H13C H 0.7566 0.1581 0.7243 0.146 Uiso 1 1 calc R
H4A H 0.0640(11) 0.1205(17) 0.7939(17) 0.036(5) Uiso 1 1 d .
H2A H 0.9157(14) 0.197(2) 0.790(2) 0.064(8) Uiso 1 1 d .
H8A H 1.0127(13) 0.297(2) 1.030(2) 0.060(7) Uiso 1 1 d .
H7A H 1.0615(16) 0.189(2) 0.400(3) 0.086(8) Uiso 1 1 d .
H3A H 0.1050(12) 0.3425(18) 0.664(2) 0.045(6) Uiso 1 1 d .
H5 H 0.0206(15) 0.604(2) 0.766(2) 0.082(8) Uiso 1 1 d .
H6 H -0.0571(15) -0.066(2) 0.623(2) 0.085(8) Uiso 1 1 d .
H1A H 0.9570(14) 0.350(2) 0.6008(19) 0.058(7) Uiso 1 1 d .

loop_
_atom_site_aniso_label
_atom_site_aniso_U_11
_atom_site_aniso_U_22
_atom_site_aniso_U_33
_atom_site_aniso_U_23
_atom_site_aniso_U_13
_atom_site_aniso_U_12
N3 0.0491(10) 0.0525(10) 0.0411(10) -0.0043(9) 0.0012(9) -0.0062(8)
C17 0.0474(11) 0.0543(11) 0.0463(12) 0.0011(10) 0.0032(10) -0.0093(10)
N2 0.0591(11) 0.0464(10) 0.0498(11) -0.0036(9) 0.0092(9) -0.0001(10)
O2 0.0725(11) 0.0813(11) 0.0637(11) -0.0040(10) 0.0090(10) 0.0133(10)
O1 0.0792(11) 0.0697(11) 0.0566(10) 0.0060(9) 0.0067(9) 0.0080(9)
O4 0.0772(11) 0.0625(10) 0.0677(12) 0.0016(9) -0.0009(10) 0.0086(9)
N4 0.0520(11) 0.0463(9) 0.0507(11) -0.0013(10) 0.0020(9) -0.0002(8)
C6 0.0541(12) 0.0572(12) 0.0514(13) 0.0005(11) 0.0115(11) 0.0033(10)
C9 0.0641(14) 0.0531(12) 0.0446(13) -0.0002(10) 0.0095(11) -0.0021(11)
N1 0.0572(12) 0.0534(11) 0.0463(11) -0.0039(9) -0.0011(9) 0.0080(9)
C22 0.0610(14) 0.0412(11) 0.0672(15) -0.0023(11) -0.0056(12) -0.0029(11)
C14 0.0587(12) 0.0472(11) 0.0521(13) -0.0040(10) 0.0115(11) -0.0058(10)
O3 0.0687(11) 0.0739(11) 0.1247(19) -0.0278(12) 0.0169(12) -0.0157(9)
C11 0.0765(17) 0.0723(16) 0.0470(14) -0.0081(13) 0.0042(13) 0.0208(15)
C24 0.0705(16) 0.0523(13) 0.0692(17) -0.0046(13) 0.0131(15) 0.0000(12)
C10 0.0691(15) 0.0665(16) 0.0423(13) 0.0009(12) 0.0110(11) -0.0066(14)
C18 0.0463(11) 0.0556(12) 0.0569(14) 0.0027(10) -0.0040(10) 0.0015(10)
C5 0.0529(13) 0.0721(15) 0.0601(14) -0.0037(12) 0.0032(11) 0.0019(12)
C19 0.0498(12) 0.0443(11) 0.0505(12) 0.0069(10) -0.0018(10) 0.0035(9)
C16 0.0731(15) 0.0667(14) 0.0514(13) -0.0032(12) -0.0092(12) -0.0087(13)
C4 0.0609(15) 0.0615(14) 0.0548(14) -0.0042(12) -0.0034(12) 0.0011(12)
C1 0.0696(15) 0.0641(14) 0.0474(13) -0.0050(11) -0.0019(12) 0.0148(13)
C20 0.0672(15) 0.0558(13) 0.0616(15) -0.0038(12) 0.0129(12) 0.0014(12)
C8 0.0759(16) 0.0671(15) 0.0537(14) -0.0122(12) 0.0079(13) 0.0023(13)
C25 0.0738(16) 0.0818(17) 0.0746(18) 0.0081(14) -0.0236(15) 0.0068(15)
C21 0.0800(17) 0.0572(14) 0.0645(16) -0.0142(13) -0.0014(13) -0.0008(12)
C2 0.100(2) 0.089(2) 0.0696(19) -0.0338(16) 0.0004(16) 0.0058(17)
C7 0.0731(16) 0.0574(14) 0.0644(16) -0.0050(12) 0.0102(13) 0.0147(12)
C15 0.0804(17) 0.0620(15) 0.0598(15) -0.0154(12) 0.0047(13) -0.0076(13)
C23 0.0663(16) 0.0561(14) 0.094(2) -0.0180(15) -0.0029(16) -0.0055(13)
C12 0.0744(17) 0.103(2) 0.0703(17) -0.0055(16) -0.0019(14) 0.0308(16)
C3 0.0830(18) 0.0897(19) 0.082(2) -0.0273(17) -0.0004(16) -0.0147(16)
C26 0.0542(14) 0.0821(17) 0.096(2) -0.0075(16) 0.0167(14) -0.0088(13)
C13 0.0750(18) 0.127(2) 0.089(2) -0.0175(19) 0.0139(17) -0.0270(18)

loop_
_atom_type_symbol
_atom_type_description
_atom_type_scat_dispersion_real
_atom_type_scat_dispersion_imag
_atom_type_scat_source
C C 0.0033 0.0016 'International Tables Vol C Tables 4.2.6.8 and 6.1.1.4'
H H 0.0000 0.0000 'International Tables Vol C Tables 4.2.6.8 and 6.1.1.4'
N N 0.0061 0.0033 'International Tables Vol C Tables 4.2.6.8 and 6.1.1.4'
O O 0.0106 0.0060 'International Tables Vol C Tables 4.2.6.8 and 6.1.1.4'

loop_
_geom_angle_atom_site_label_1
_geom_angle_atom_site_label_2
_geom_angle_atom_site_label_3
_geom_angle
C17 N3 C14 110.02(19)
C17 N3 H3A 125.4(15)
C14 N3 H3A 124.3(15)
N3 C17 C16 107.3(2)
N3 C17 C18 122.25(19)
C16 C17 C18 130.5(2)
C6 N2 C9 110.05(19)
C6 N2 H2A 124.1(18)
C9 N2 H2A 125.9(18)
C19 N4 C22 110.1(2)
C19 N4 H4A 125.3(13)
C22 N4 H4A 124.4(13)
N2 C6 C7 107.0(2)
N2 C6 C5 123.0(2)
C7 C6 C5 130.0(2)
C8 C9 N2 106.9(2)
C8 C9 C10 128.5(2)
N2 C9 C10 124.2(2)
C4 N1 C1 110.6(2)
C4 N1 H1A 126.1(16)
C1 N1 H1A 123.1(16)
N4 C22 C21 107.18(19)
N4 C22 C23 122.6(2)
C21 C22 C23 130.0(2)
N3 C14 C15 106.5(2)
N3 C14 C24 123.5(2)
C15 C14 C24 129.8(2)
O2 C11 C1 125.6(2)
O2 C11 H7A 121.4(16)
C1 C11 H7A 112.6(16)
O4 C24 C14 126.3(2)
O4 C24 H5 121.9(16)
C14 C24 H5 111.8(16)
O1 C10 C9 126.2(3)
O1 C10 H8A 121.3(14)
C9 C10 H8A 112.4(14)
C19 C18 C17 110.90(15)
C19 C18 C25 109.20(18)
C17 C18 C25 109.4(2)
C19 C18 C26 109.3(2)
C17 C18 C26 108.89(18)
C25 C18 C26 109.1(2)
C4 C5 C6 111.25(18)
C4 C5 C13 109.8(2)
C6 C5 C13 108.9(2)
C4 C5 C12 108.1(2)
C6 C5 C12 108.9(2)
C13 C5 C12 109.8(2)
N4 C19 C20 106.9(2)
N4 C19 C18 122.01(19)
C20 C19 C18 131.1(2)
C15 C16 C17 107.9(2)
C15 C16 H16 126.1
C17 C16 H16 126.1
N1 C4 C3 107.0(2)
N1 C4 C5 122.1(2)
C3 C4 C5 130.8(2)
N1 C1 C2 106.5(2)
N1 C1 C11 123.1(2)
C2 C1 C11 130.2(2)
C19 C20 C21 108.4(2)
C19 C20 H20 125.8
C21 C20 H20 125.8
C9 C8 C7 107.8(2)
C9 C8 H8 126.1
C7 C8 H8 126.1
C18 C25 H25A 109.5
C18 C25 H25B 109.5
H25A C25 H25B 109.5
C18 C25 H25C 109.5
H25A C25 H25C 109.5
H25B C25 H25C 109.5
C22 C21 C20 107.5(2)
C22 C21 H21 126.3
C20 C21 H21 126.3
C1 C2 C3 107.9(2)
C1 C2 H2 126.0
C3 C2 H2 126.0
C6 C7 C8 108.2(2)
C6 C7 H7 125.9
C8 C7 H7 125.9
C16 C15 C14 108.3(2)
C16 C15 H15 125.8
C14 C15 H15 125.8
O3 C23 C22 124.9(2)
O3 C23 H6 118.1(15)
C22 C23 H6 116.8(15)
C5 C12 H12A 109.5
C5 C12 H12B 109.5
H12A C12 H12B 109.5
C5 C12 H12C 109.5
H12A C12 H12C 109.5
H12B C12 H12C 109.5
C4 C3 C2 108.0(2)
C4 C3 H3 126.0
C2 C3 H3 126.0
C18 C26 H26A 109.5
C18 C26 H26B 109.5
H26A C26 H26B 109.5
C18 C26 H26C 109.5
H26A C26 H26C 109.5
H26B C26 H26C 109.5
C5 C13 H13A 109.5
C5 C13 H13B 109.5
H13A C13 H13B 109.5
C5 C13 H13C 109.5
H13A C13 H13C 109.5
H13B C13 H13C 109.5

loop_
_geom_bond_atom_site_label_1
_geom_bond_atom_site_label_2
_geom_bond_distance
N3 C17 1.352(3)
N3 C14 1.374(3)
N3 H3A 0.84(2)
C17 C16 1.383(3)
C17 C18 1.515(3)
N2 C6 1.353(3)
N2 C9 1.381(3)
N2 H2A 0.84(3)
O2 C11 1.223(3)
O1 C10 1.225(3)
O4 C24 1.211(3)
N4 C19 1.355(3)
N4 C22 1.370(3)
N4 H4A 0.85(2)
C6 C7 1.383(3)
C6 C5 1.508(3)
C9 C8 1.371(3)
C9 C10 1.415(4)
N1 C4 1.349(3)
N1 C1 1.373(3)
N1 H1A 0.87(2)
C22 C21 1.374(4)
C22 C23 1.425(3)
C14 C15 1.378(3)
C14 C24 1.419(3)
O3 C23 1.223(3)
C11 C1 1.417(4)
C11 H7A 0.98(3)
C24 H5 0.97(3)
C10 H8A 0.96(3)
C18 C19 1.502(3)
C18 C25 1.539(3)
C18 C26 1.542(3)
C5 C4 1.507(3)
C5 C13 1.541(4)
C5 C12 1.544(4)
C19 C20 1.377(3)
C16 C15 1.376(3)
C16 H16 0.9300
C4 C3 1.376(4)
C1 C2 1.374(4)
C20 C21 1.386(3)
C20 H20 0.9300
C8 C7 1.388(4)
C8 H8 0.9300
C25 H25A 0.9600
C25 H25B 0.9600
C25 H25C 0.9600
C21 H21 0.9300
C2 C3 1.390(4)
C2 H2 0.9300
C7 H7 0.9300
C15 H15 0.9300
C23 H6 1.02(3)
C12 H12A 0.9600
C12 H12B 0.9600
C12 H12C 0.9600
C3 H3 0.9300
C26 H26A 0.9600
C26 H26B 0.9600
C26 H26C 0.9600
C13 H13A 0.9600
C13 H13B 0.9600
C13 H13C 0.9600
